data_7702086
loop_
_publ_author_name
'Fan, Louie'
'Stephan, Douglas W.'

_publ_section_title
;
 PNPCB heterocycles via thermal and Lewis acid catalyzed
 trans-hydroborations.
;
_journal_issue 22
_journal_name_full 'Dalton transactions (Cambridge, England : 2003)'
_journal_page_first 9229
_journal_page_last 9234
_journal_paper_doi 10.1039/c6dt01659f
_journal_volume 45
_journal_year 2016
_chemical_formula_moiety '2(C26 H32 B N P2)'
_chemical_formula_sum 'C52 H64 B2 N2 P4'
_chemical_formula_weight 862.64
_space_group_crystal_system triclinic
_space_group_IT_number 2
_space_group_name_Hall '-P 1'
_space_group_name_H-M_alt 'P -1'
_symmetry_Int_Tables_number 2
_audit_creation_date 2015-11-13
_audit_creation_method
;
Olex2 1.2
(compiled 2015.09.30 svn.r3233 for OlexSys, GUI svn.r5103)
;
_audit_update_record
;
2016-04-25 deposited with the CCDC.
2016-05-06 downloaded from the CCDC.
;
_cell_angle_alpha 108.455(3)
_cell_angle_beta 104.696(3)
_cell_angle_gamma 92.445(4)
_cell_formula_units_Z 2
_cell_length_a 10.3495(7)
_cell_length_b 15.2609(11)
_cell_length_c 16.9887(12)
_cell_measurement_temperature 150(2)
_cell_volume 2439.8(3)
_computing_molecular_graphics 'Olex2 (Dolomanov et al., 2009)'
_computing_publication_material 'Olex2 (Dolomanov et al., 2009)'
_computing_structure_refinement 'olex2.refine (Bourhis et al., 2015)'
_computing_structure_solution 'SHELXS-97 (Sheldrick, 2008)'
_diffrn_ambient_temperature 149.97
_diffrn_measured_fraction_theta_full 0.9919
_diffrn_measured_fraction_theta_max 0.9919
_diffrn_measurement_device_type 'Bruker APEX-II CCD'
_diffrn_measurement_method '\f and \w scans'
_diffrn_radiation_monochromator graphite
_diffrn_radiation_type 'Mo K\a'
_diffrn_radiation_wavelength 0.71073
_diffrn_reflns_av_R_equivalents 0.0380
_diffrn_reflns_av_unetI/netI 0.0315
_diffrn_reflns_limit_h_max 13
_diffrn_reflns_limit_h_min -13
_diffrn_reflns_limit_k_max 19
_diffrn_reflns_limit_k_min -19
_diffrn_reflns_limit_l_max 22
_diffrn_reflns_limit_l_min -22
_diffrn_reflns_number 41010
_diffrn_reflns_theta_full 27.5187
_diffrn_reflns_theta_max 27.52
_diffrn_reflns_theta_min 1.32
_exptl_absorpt_coefficient_mu 0.191
_exptl_absorpt_correction_T_max 0.7456
_exptl_absorpt_correction_T_min 0.6955
_exptl_absorpt_correction_type multi-scan
_exptl_absorpt_process_details
;
SADABS-2014/5 (Bruker,2014/5) was used for absorption correction.
wR2(int) was 0.0627 before and 0.0501 after correction.
The Ratio of minimum to maximum transmission is 0.9328.
The \l/2 correction factor is 0.00150.
;
_exptl_crystal_colour Colourless
_exptl_crystal_density_diffrn 1.1741
_exptl_crystal_density_method 'not measured'
_exptl_crystal_description Block
_exptl_crystal_F_000 921.1055
_exptl_crystal_size_max 0.2
_exptl_crystal_size_mid 0.14
_exptl_crystal_size_min 0.12
_refine_diff_density_max 0.4557
_refine_diff_density_min -0.3692
_refine_diff_density_rms 0.0561
_refine_ls_d_res_high 0.7691
_refine_ls_d_res_low 15.4613
_refine_ls_goodness_of_fit_ref 1.0420
_refine_ls_hydrogen_treatment mixed
_refine_ls_matrix_type full
_refine_ls_number_constraints 104
_refine_ls_number_parameters 564
_refine_ls_number_reflns 11157
_refine_ls_number_restraints 0
_refine_ls_restrained_S_all 1.0420
_refine_ls_R_factor_all 0.0460
_refine_ls_R_factor_gt 0.0375
_refine_ls_shift/su_max 0.0000
_refine_ls_shift/su_mean 0.0000
_refine_ls_structure_factor_coef Fsqd
_refine_ls_weighting_details 'w=1/[\s^2^(Fo^2^)+(0.0491P)^2^+1.0718P] where P=(Fo^2^+2Fc^2^)/3'
_refine_ls_weighting_scheme calc
_refine_ls_wR_factor_gt 0.0971
_refine_ls_wR_factor_ref 0.1041
_reflns_Friedel_coverage 0.0
_reflns_limit_h_max 12
_reflns_limit_h_min -13
_reflns_limit_k_max 18
_reflns_limit_k_min -19
_reflns_limit_l_max 22
_reflns_limit_l_min 0
_reflns_number_gt 9542
_reflns_number_total 11157
_reflns_threshold_expression I>=2u(I)
_cod_data_source_file c6dt01659f2.cif
_cod_data_source_block lf025_0m
_cod_database_code 7702086
_olex2_refinement_description
;
1. Fixed Uiso
 At 1.2 times of:
  All C(H) groups
 At 1.5 times of:
  All C(H,H,H) groups
2.a Ternary CH refined with riding coordinates:
 C17(H17), C20(H20), C41(H41), C47(H47)
2.b Aromatic/amide H refined with riding coordinates:
 C1(H1), C2(H2), C3(H3), C5(H5), C8(H8), C9(H9), C10(H10), C11(H11), C12(H12),
 C13(H13), C15(H15), C16(H16), C23(H23), C24(H24), C25(H25), C26(H26), C27(H27),
  C28(H28), C29(H29), C32(H32), C34(H34), C35(H35), C36(H36), C37(H37),
 C38(H38), C39(H39), C45(H45), C46(H46), C49(H49), C50(H50), C51(H51), C52(H52)
2.c Idealised Me refined as rotating group:
 C18(H18a,H18b,H18c), C19(H19a,H19b,H19c), C21(H21a,H21b,H21c), C22(H22a,H22b,
 H22c), C42(H42a,H42b,H42c), C43(H43a,H43b,H43c), C48(H48a,H48b,H48c), C80(H80a,
 H80b,H80c)
;
_olex2_submission_special_instructions 'No special instructions were received'

loop_
_space_group_symop_id
_space_group_symop_operation_xyz
1 x,y,z
2 -x,-y,-z

loop_
_atom_site_label
_atom_site_type_symbol
_atom_site_fract_x
_atom_site_fract_y
_atom_site_fract_z
_atom_site_U_iso_or_equiv
_atom_site_adp_type
_atom_site_occupancy
_atom_site_refinement_flags_posn
P2 P -0.24137(4) -0.24195(2) 0.08113(2) 0.01902(8) Uani 1.000000 .
P1 P -0.11319(4) -0.07030(3) 0.12182(2) 0.02359(9) Uani 1.000000 .
P4 P 0.23538(4) 0.80447(2) 0.56747(2) 0.01880(8) Uani 1.000000 .
P3 P 0.36712(4) 0.67957(3) 0.62471(2) 0.01988(9) Uani 1.000000 .
N1 N -0.22804(12) -0.13476(8) 0.13840(8) 0.0216(2) Uani 1.000000 .
N2 N 0.25882(12) 0.75516(8) 0.63946(7) 0.0217(2) Uani 1.000000 .
C1 C -0.05911(18) -0.38541(12) -0.30183(11) 0.0349(4) Uani 1.000000 .
H1 H -0.03472(18) -0.40003(12) -0.35435(11) 0.0419(4) Uiso 1.000000 R
C2 C -0.16871(18) -0.43668(12) -0.29747(10) 0.0341(4) Uani 1.000000 .
H2 H -0.21894(18) -0.48726(12) -0.34672(10) 0.0409(4) Uiso 1.000000 R
C3 C -0.20514(16) -0.41434(11) -0.22147(10) 0.0283(3) Uani 1.000000 .
H3 H -0.27994(16) -0.45057(11) -0.21892(10) 0.0340(4) Uiso 1.000000 R
C4 C -0.13446(14) -0.33962(10) -0.14818(9) 0.0226(3) Uani 1.000000 .
C5 C -0.18558(14) -0.31905(10) -0.07171(9) 0.0234(3) Uani 1.000000 .
H5 H -0.25854(14) -0.36249(10) -0.07704(9) 0.0281(3) Uiso 1.000000 R
C6 C -0.14564(14) -0.24875(10) 0.00430(9) 0.0231(3) Uani 1.000000 .
C7 C -0.18044(14) -0.31351(10) 0.14635(10) 0.0232(3) Uani 1.000000 .
C8 C -0.19475(17) -0.28799(12) 0.22995(11) 0.0328(4) Uani 1.000000 .
H8 H -0.23531(17) -0.23402(12) 0.25116(11) 0.0394(4) Uiso 1.000000 R
C9 C -0.15033(19) -0.34066(14) 0.28235(12) 0.0422(4) Uani 1.000000 .
H9 H -0.16111(19) -0.32314(14) 0.33894(12) 0.0507(5) Uiso 1.000000 R
C10 C -0.09056(19) -0.41844(13) 0.25184(13) 0.0429(4) Uani 1.000000 .
H10 H -0.06053(19) -0.45479(13) 0.28746(13) 0.0514(5) Uiso 1.000000 R
C11 C -0.69024(16) -0.35081(12) -0.05207(11) 0.0316(3) Uani 1.000000 .
H11 H -0.78306(16) -0.37230(12) -0.08079(11) 0.0379(4) Uiso 1.000000 R
C12 C -0.59723(16) -0.41342(11) -0.05708(10) 0.0283(3) Uani 1.000000 .
H12 H -0.62624(16) -0.47766(11) -0.08928(10) 0.0339(4) Uiso 1.000000 R
C13 C -0.46136(15) -0.38229(10) -0.01499(9) 0.0228(3) Uani 1.000000 .
H13 H -0.39794(15) -0.42558(10) -0.01683(9) 0.0273(3) Uiso 1.000000 R
C14 C -0.41803(14) -0.28758(10) 0.02995(9) 0.0202(3) Uani 1.000000 .
C15 C 0.01527(18) -0.31254(12) -0.22940(11) 0.0342(4) Uani 1.000000 .
H15 H 0.09182(18) -0.27817(12) -0.23206(11) 0.0410(4) Uiso 1.000000 R
C16 C -0.02168(16) -0.28957(11) -0.15298(10) 0.0286(3) Uani 1.000000 .
H16 H 0.02986(16) -0.23960(11) -0.10364(10) 0.0343(4) Uiso 1.000000 R
C17 C -0.19624(19) 0.01263(11) 0.07476(10) 0.0338(4) Uani 1.000000 .
H17 H -0.12442(19) 0.05709(11) 0.07266(10) 0.0405(4) Uiso 1.000000 R
C18 C -0.2818(2) -0.03908(14) -0.01797(11) 0.0464(5) Uani 1.000000 .
H18a H -0.3555(9) -0.0812(8) -0.01752(13) 0.0696(7) Uiso 1.000000 GR
H18b H -0.3191(12) 0.00606(15) -0.0446(3) 0.0696(7) Uiso 1.000000 GR
H18c H -0.2255(4) -0.0753(8) -0.0513(3) 0.0696(7) Uiso 1.000000 GR
C19 C -0.2818(2) 0.06944(13) 0.12814(13) 0.0471(5) Uani 1.000000 .
H19a H -0.3253(12) 0.1114(7) 0.0996(5) 0.0706(7) Uiso 1.000000 GR
H19b H -0.3508(10) 0.02720(14) 0.1332(8) 0.0706(7) Uiso 1.000000 GR
H19c H -0.2240(3) 0.1061(8) 0.1859(3) 0.0706(7) Uiso 1.000000 GR
C20 C -0.00049(16) 0.00124(11) 0.22707(10) 0.0314(3) Uani 1.000000 .
H20 H -0.05328(16) 0.04724(11) 0.25718(10) 0.0377(4) Uiso 1.000000 R
C21 C 0.11677(19) 0.05610(14) 0.21610(13) 0.0463(5) Uani 1.000000 .
H21a H 0.1737(8) 0.0959(8) 0.27307(14) 0.0695(7) Uiso 1.000000 GR
H21b H 0.1704(9) 0.01261(14) 0.1867(9) 0.0695(7) Uiso 1.000000 GR
H21c H 0.0815(2) 0.0950(8) 0.1815(8) 0.0695(7) Uiso 1.000000 GR
C22 C 0.0499(2) -0.05736(15) 0.28336(12) 0.0499(5) Uani 1.000000 .
H22a H 0.1062(13) -0.1009(7) 0.2569(5) 0.0749(8) Uiso 1.000000 GR
H22b H 0.1032(13) -0.01649(17) 0.3409(3) 0.0749(8) Uiso 1.000000 GR
H22c H -0.0272(2) -0.0924(8) 0.2885(8) 0.0749(8) Uiso 1.000000 GR
C23 C -0.07403(17) -0.44389(12) 0.17003(13) 0.0400(4) Uani 1.000000 .
H23 H -0.03170(17) -0.49727(12) 0.14990(13) 0.0480(5) Uiso 1.000000 R
C24 C -0.11897(15) -0.39188(11) 0.11643(11) 0.0297(3) Uani 1.000000 .
H24 H -0.10767(15) -0.40986(11) 0.05996(11) 0.0356(4) Uiso 1.000000 R
C25 C -0.51247(15) -0.22499(11) 0.03472(10) 0.0248(3) Uani 1.000000 .
H25 H -0.48370(15) -0.16042(11) 0.06541(10) 0.0297(4) Uiso 1.000000 R
C26 C -0.64875(16) -0.25702(12) -0.00542(11) 0.0307(3) Uani 1.000000 .
H26 H -0.71328(16) -0.21460(12) -0.00083(11) 0.0369(4) Uiso 1.000000 R
C27 C 0.51137(18) 1.08547(12) 0.68474(11) 0.0358(4) Uani 1.000000 .
H27 H 0.57145(18) 1.14212(12) 0.71124(11) 0.0430(4) Uiso 1.000000 R
C28 C 0.40446(17) 1.07095(11) 0.71649(10) 0.0302(3) Uani 1.000000 .
H28 H 0.39117(17) 1.11788(11) 0.76496(10) 0.0363(4) Uiso 1.000000 R
C29 C 0.31695(15) 0.98832(10) 0.67785(9) 0.0249(3) Uani 1.000000 .
H29 H 0.24382(15) 0.97912(10) 0.69997(9) 0.0299(4) Uiso 1.000000 R
C30 C 0.33504(14) 0.91853(10) 0.60684(9) 0.0218(3) Uani 1.000000 .
C31 C 0.29322(14) 0.73420(10) 0.47927(9) 0.0210(3) Uani 1.000000 .
C32 C 0.24404(14) 0.74078(10) 0.40003(9) 0.0223(3) Uani 1.000000 .
H32 H 0.17015(14) 0.77528(10) 0.39351(9) 0.0267(3) Uiso 1.000000 R
C33 C 0.29004(15) 0.70145(10) 0.32249(9) 0.0227(3) Uani 1.000000 .
C34 C 0.41340(16) 0.66708(11) 0.32451(10) 0.0283(3) Uani 1.000000 .
H34 H 0.46913(16) 0.66397(11) 0.37716(10) 0.0339(4) Uiso 1.000000 R
C35 C 0.45486(18) 0.63738(12) 0.24960(11) 0.0348(4) Uani 1.000000 .
H35 H 0.53887(18) 0.61410(12) 0.25154(11) 0.0418(4) Uiso 1.000000 R
C36 C 0.37516(19) 0.64141(12) 0.17250(10) 0.0356(4) Uani 1.000000 .
H36 H 0.40455(19) 0.62128(12) 0.12178(10) 0.0428(5) Uiso 1.000000 R
C37 C -0.21447(18) 0.83267(13) 0.48420(13) 0.0434(4) Uani 1.000000 .
H37 H -0.30811(18) 0.83628(13) 0.46556(13) 0.0521(5) Uiso 1.000000 R
C38 C -0.12423(18) 0.88086(13) 0.46054(11) 0.0388(4) Uani 1.000000 .
H38 H -0.15600(18) 0.91765(13) 0.42563(11) 0.0466(5) Uiso 1.000000 R
C39 C 0.01352(17) 0.87612(11) 0.48741(10) 0.0296(3) Uani 1.000000 .
H39 H 0.07547(17) 0.91036(11) 0.47167(10) 0.0355(4) Uiso 1.000000 R
C40 C 0.05991(15) 0.82095(10) 0.53744(9) 0.0230(3) Uani 1.000000 .
C41 C 0.28935(16) 0.56906(10) 0.62290(10) 0.0279(3) Uani 1.000000 .
H41 H 0.25922(16) 0.58078(10) 0.67637(10) 0.0335(4) Uiso 1.000000 R
C42 C 0.16686(18) 0.53136(13) 0.54522(12) 0.0398(4) Uani 1.000000 .
H42a H 0.1954(2) 0.5141(9) 0.49217(12) 0.0597(6) Uiso 1.000000 GR
H42b H 0.1190(8) 0.4763(6) 0.5483(5) 0.0597(6) Uiso 1.000000 GR
H42c H 0.1068(7) 0.5793(3) 0.5448(5) 0.0597(6) Uiso 1.000000 GR
C43 C 0.3891(2) 0.49776(13) 0.62175(15) 0.0477(5) Uani 1.000000 .
H43a H 0.3435(4) 0.4387(3) 0.6189(10) 0.0715(7) Uiso 1.000000 GR
H43b H 0.4230(12) 0.4876(8) 0.5711(5) 0.0715(7) Uiso 1.000000 GR
H43c H 0.4647(8) 0.5213(5) 0.6745(5) 0.0715(7) Uiso 1.000000 GR
B2 B 0.40612(17) 0.67508(12) 0.51666(11) 0.0244(3) Uani 1.000000 .
C45 C 0.25279(18) 0.67473(13) 0.16926(10) 0.0353(4) Uani 1.000000 .
H45 H 0.19724(18) 0.67681(13) 0.11613(10) 0.0423(5) Uiso 1.000000 R
C46 C 0.21099(16) 0.70518(11) 0.24361(9) 0.0280(3) Uani 1.000000 .
H46 H 0.12728(16) 0.72900(11) 0.24106(9) 0.0336(4) Uiso 1.000000 R
C47 C 0.51287(15) 0.71601(12) 0.72070(10) 0.0300(3) Uani 1.000000 .
H47 H 0.58101(15) 0.67262(12) 0.70952(10) 0.0360(4) Uiso 1.000000 R
C48 C 0.5766(2) 0.81402(16) 0.73635(13) 0.0534(6) Uani 1.000000 .
H48a H 0.5139(7) 0.8584(2) 0.7517(10) 0.0802(9) Uiso 1.000000 GR
H48b H 0.6602(9) 0.8302(5) 0.7837(7) 0.0802(9) Uiso 1.000000 GR
H48c H 0.5967(15) 0.8165(3) 0.6837(4) 0.0802(9) Uiso 1.000000 GR
C49 C 0.5297(2) 1.01671(13) 0.61413(12) 0.0434(4) Uani 1.000000 .
H49 H 0.6027(2) 1.02640(13) 0.59205(12) 0.0521(5) Uiso 1.000000 R
C50 C 0.44235(18) 0.93347(12) 0.57510(11) 0.0360(4) Uani 1.000000 .
H50 H 0.45599(18) 0.88669(12) 0.52665(11) 0.0432(5) Uiso 1.000000 R
C51 C -0.03225(16) 0.77277(12) 0.56133(11) 0.0308(3) Uani 1.000000 .
H51 H -0.00134(16) 0.73541(12) 0.59581(11) 0.0370(4) Uiso 1.000000 R
C52 C -0.16918(18) 0.77898(13) 0.53505(12) 0.0411(4) Uani 1.000000 .
H52 H -0.23146(18) 0.74642(13) 0.55199(12) 0.0493(5) Uiso 1.000000 R
B1 B -0.0299(2) -0.15821(13) 0.04528(13) 0.0329(4) Uani 1.000000 .
C80 C 0.47695(19) 0.71229(14) 0.80133(11) 0.0393(4) Uani 1.000000 .
H80a H 0.5562(4) 0.7373(9) 0.85166(17) 0.0590(6) Uiso 1.000000 GR
H80b H 0.4039(9) 0.7496(8) 0.8103(5) 0.0590(6) Uiso 1.000000 GR
H80c H 0.4477(13) 0.64752(17) 0.7939(4) 0.0590(6) Uiso 1.000000 GR
H2a H 0.3947(18) 0.6019(13) 0.4744(12) 0.036(5) Uiso 1.000000 .
H2b H 0.5132(19) 0.7092(13) 0.5321(12) 0.040(5) Uiso 1.000000 .
H1a H -0.007(2) -0.1265(15) -0.0005(14) 0.055(6) Uiso 1.000000 .
H1b H 0.065(2) -0.1726(14) 0.0881(14) 0.051(6) Uiso 1.000000 .

loop_
_atom_site_aniso_label
_atom_site_aniso_U_11
_atom_site_aniso_U_22
_atom_site_aniso_U_33
_atom_site_aniso_U_12
_atom_site_aniso_U_13
_atom_site_aniso_U_23
P2 0.01805(17) 0.01948(17) 0.02036(17) -0.00017(13) 0.00603(13) 0.00774(14)
P1 0.0262(2) 0.02118(18) 0.02297(18) -0.00429(14) 0.00954(15) 0.00590(14)
P4 0.01985(18) 0.02197(18) 0.01657(16) 0.00492(13) 0.00623(13) 0.00808(13)
P3 0.01829(18) 0.02401(18) 0.02016(17) 0.00422(14) 0.00573(14) 0.01087(14)
N1 0.0225(6) 0.0200(6) 0.0237(6) 0.0001(5) 0.0088(5) 0.0079(5)
N2 0.0228(6) 0.0259(6) 0.0199(6) 0.0059(5) 0.0080(5) 0.0106(5)
C1 0.0461(10) 0.0362(9) 0.0285(8) 0.0110(7) 0.0195(7) 0.0113(7)
C2 0.0378(9) 0.0345(9) 0.0251(8) 0.0046(7) 0.0068(7) 0.0053(7)
C3 0.0247(8) 0.0307(8) 0.0286(8) 0.0034(6) 0.0068(6) 0.0094(6)
C4 0.0219(7) 0.0250(7) 0.0235(7) 0.0080(6) 0.0074(6) 0.0101(6)
C5 0.0202(7) 0.0249(7) 0.0265(7) 0.0021(5) 0.0068(6) 0.0105(6)
C6 0.0220(7) 0.0240(7) 0.0260(7) 0.0019(6) 0.0096(6) 0.0101(6)
C7 0.0173(7) 0.0214(7) 0.0297(7) -0.0010(5) 0.0019(6) 0.0112(6)
C8 0.0365(9) 0.0353(9) 0.0355(9) 0.0098(7) 0.0135(7) 0.0205(7)
C9 0.0457(11) 0.0487(11) 0.0421(10) 0.0078(9) 0.0099(8) 0.0303(9)
C10 0.0365(10) 0.0395(10) 0.0545(11) 0.0004(8) -0.0032(8) 0.0317(9)
C11 0.0210(7) 0.0398(9) 0.0348(8) -0.0052(6) -0.0009(6) 0.0219(7)
C12 0.0304(8) 0.0278(8) 0.0261(7) -0.0071(6) 0.0030(6) 0.0137(6)
C13 0.0244(7) 0.0236(7) 0.0237(7) 0.0004(6) 0.0063(6) 0.0133(6)
C14 0.0194(7) 0.0244(7) 0.0197(6) -0.0010(5) 0.0051(5) 0.0120(5)
C15 0.0361(9) 0.0328(8) 0.0400(9) 0.0050(7) 0.0213(8) 0.0127(7)
C16 0.0280(8) 0.0272(8) 0.0297(8) 0.0027(6) 0.0113(6) 0.0061(6)
C17 0.0502(10) 0.0249(8) 0.0294(8) -0.0024(7) 0.0136(7) 0.0128(6)
C18 0.0661(13) 0.0429(10) 0.0303(9) 0.0052(9) 0.0074(9) 0.0176(8)
C19 0.0713(14) 0.0330(9) 0.0440(10) 0.0206(9) 0.0194(10) 0.0183(8)
C20 0.0289(8) 0.0321(8) 0.0276(8) -0.0085(6) 0.0090(6) 0.0034(6)
C21 0.0380(10) 0.0457(11) 0.0457(11) -0.0181(8) 0.0122(8) 0.0051(9)
C22 0.0451(11) 0.0583(12) 0.0358(10) -0.0130(9) -0.0061(8) 0.0181(9)
C23 0.0264(8) 0.0239(8) 0.0593(12) 0.0031(6) -0.0048(8) 0.0132(8)
C24 0.0205(7) 0.0241(7) 0.0368(8) 0.0007(6) -0.0000(6) 0.0067(6)
C25 0.0238(7) 0.0260(7) 0.0270(7) 0.0020(6) 0.0062(6) 0.0133(6)
C26 0.0234(8) 0.0370(9) 0.0374(9) 0.0051(6) 0.0069(7) 0.0214(7)
C27 0.0397(9) 0.0275(8) 0.0361(9) -0.0062(7) 0.0074(7) 0.0091(7)
C28 0.0357(9) 0.0269(8) 0.0261(7) 0.0058(6) 0.0070(7) 0.0074(6)
C29 0.0261(7) 0.0288(8) 0.0225(7) 0.0065(6) 0.0087(6) 0.0105(6)
C30 0.0242(7) 0.0237(7) 0.0207(7) 0.0047(6) 0.0068(6) 0.0111(5)
C31 0.0212(7) 0.0240(7) 0.0188(6) 0.0031(5) 0.0078(5) 0.0071(5)
C32 0.0201(7) 0.0251(7) 0.0212(7) 0.0028(5) 0.0059(5) 0.0072(5)
C33 0.0246(7) 0.0232(7) 0.0191(6) -0.0027(6) 0.0067(6) 0.0061(5)
C34 0.0306(8) 0.0344(8) 0.0256(7) 0.0067(6) 0.0112(6) 0.0151(6)
C35 0.0381(9) 0.0416(9) 0.0355(9) 0.0130(7) 0.0212(7) 0.0181(7)
C36 0.0478(10) 0.0400(9) 0.0245(8) 0.0032(8) 0.0204(7) 0.0106(7)
C37 0.0238(8) 0.0468(11) 0.0474(10) 0.0110(8) 0.0024(8) 0.0046(9)
C38 0.0372(9) 0.0371(9) 0.0345(9) 0.0162(8) -0.0024(7) 0.0101(7)
C39 0.0324(8) 0.0291(8) 0.0277(8) 0.0087(6) 0.0061(6) 0.0115(6)
C40 0.0227(7) 0.0241(7) 0.0208(7) 0.0062(6) 0.0050(5) 0.0060(5)
C41 0.0296(8) 0.0249(7) 0.0327(8) 0.0043(6) 0.0122(7) 0.0114(6)
C42 0.0367(9) 0.0365(9) 0.0391(9) -0.0048(7) 0.0089(8) 0.0060(8)
C43 0.0453(11) 0.0340(10) 0.0705(14) 0.0147(8) 0.0182(10) 0.0240(9)
B2 0.0236(8) 0.0315(9) 0.0225(8) 0.0087(7) 0.0091(6) 0.0124(7)
C45 0.0381(9) 0.0464(10) 0.0191(7) -0.0027(8) 0.0057(7) 0.0110(7)
C46 0.0255(8) 0.0349(8) 0.0221(7) 0.0002(6) 0.0049(6) 0.0097(6)
C47 0.0212(7) 0.0449(9) 0.0265(7) 0.0050(7) 0.0020(6) 0.0191(7)
C48 0.0436(11) 0.0668(14) 0.0376(10) -0.0267(10) -0.0103(8) 0.0225(10)
C49 0.0454(11) 0.0408(10) 0.0450(10) -0.0090(8) 0.0247(9) 0.0084(8)
C50 0.0418(10) 0.0334(9) 0.0338(8) -0.0030(7) 0.0219(8) 0.0048(7)
C51 0.0274(8) 0.0348(8) 0.0343(8) 0.0068(7) 0.0122(7) 0.0140(7)
C52 0.0258(9) 0.0473(10) 0.0487(10) 0.0041(7) 0.0134(8) 0.0122(9)
B1 0.0307(10) 0.0289(9) 0.0374(10) -0.0061(7) 0.0186(8) 0.0030(8)
C80 0.0427(10) 0.0531(11) 0.0240(8) 0.0057(8) 0.0048(7) 0.0193(8)

loop_
_atom_type_symbol
_atom_type_scat_dispersion_real
_atom_type_scat_dispersion_imag
_atom_type_scat_Cromer_Mann_a1
_atom_type_scat_Cromer_Mann_a2
_atom_type_scat_Cromer_Mann_a3
_atom_type_scat_Cromer_Mann_a4
_atom_type_scat_Cromer_Mann_b1
_atom_type_scat_Cromer_Mann_b2
_atom_type_scat_Cromer_Mann_b3
_atom_type_scat_Cromer_Mann_b4
_atom_type_scat_Cromer_Mann_c
_atom_type_scat_source
_atom_type_scat_dispersion_source
N 0.00653 0.00323 12.21260 3.13220 2.01250 1.16630 0.00570 9.89330 28.99750 0.58260 -11.5290002823 'International Tables Volume C Table 6.1.1.4 (pp. 500-502)' 'Henke, Gullikson and Davis, At. Data and Nucl. Data Tables, 1993, 54, 2'
H 0.00000 0.00000 0.49300 0.32291 0.14019 0.04081 10.51090 26.12570 3.14236 57.79970 0.0030380000826 'International Tables Volume C Table 6.1.1.4 (pp. 500-502)' 'Henke, Gullikson and Davis, At. Data and Nucl. Data Tables, 1993, 54, 2'
C 0.00347 0.00161 2.31000 1.02000 1.58860 0.86500 20.84390 10.20750 0.56870 51.65120 0.215599998832 'International Tables Volume C Table 6.1.1.4 (pp. 500-502)' 'Henke, Gullikson and Davis, At. Data and Nucl. Data Tables, 1993, 54, 2'
B 0.00141 0.00067 2.05450 1.33260 1.09790 0.70680 23.21850 1.02100 60.34980 0.14030 -0.193200007081 'International Tables Volume C Table 6.1.1.4 (pp. 500-502)' 'Henke, Gullikson and Davis, At. Data and Nucl. Data Tables, 1993, 54, 2'
P 0.10434 0.09671 6.43450 4.17910 1.78000 1.49080 1.90670 27.15700 0.52600 68.16450 1.11489999294 'International Tables Volume C Table 6.1.1.4 (pp. 500-502)' 'Henke, Gullikson and Davis, At. Data and Nucl. Data Tables, 1993, 54, 2'

loop_
_geom_angle_atom_site_label_1
_geom_angle_atom_site_label_2
_geom_angle_atom_site_label_3
_geom_angle
N1 P2 P1 34.75(4)
C6 P2 P1 73.16(5)
C6 P2 N1 107.38(6)
C7 P2 P1 119.98(5)
C7 P2 N1 112.14(7)
C7 P2 C6 110.39(7)
C14 P2 P1 129.93(5)
C14 P2 N1 109.37(6)
C14 P2 C6 113.09(6)
C14 P2 C7 104.55(6)
N1 P1 P2 33.57(4)
C17 P1 P2 119.91(6)
C17 P1 N1 108.59(7)
C20 P1 P2 126.57(6)
C20 P1 N1 108.14(7)
C20 P1 C17 105.32(8)
B1 P1 P2 71.81(5)
B1 P1 N1 105.24(7)
B1 P1 C17 113.45(9)
B1 P1 C20 115.86(8)
N2 P4 P3 35.19(4)
C30 P4 P3 112.96(5)
C30 P4 N2 112.24(6)
C31 P4 P3 74.22(5)
C31 P4 N2 107.86(6)
C31 P4 C30 106.06(6)
C40 P4 P3 134.21(5)
C40 P4 N2 108.90(7)
C40 P4 C30 107.41(7)
C40 P4 C31 114.45(6)
N2 P3 P4 34.06(4)
C41 P3 P4 125.40(5)
C41 P3 N2 107.49(7)
B2 P3 P4 72.01(5)
B2 P3 N2 105.93(7)
B2 P3 C41 114.43(7)
C47 P3 P4 121.37(6)
C47 P3 N2 108.55(7)
C47 P3 C41 104.80(7)
C47 P3 B2 115.34(7)
P1 N1 P2 111.68(7)
P3 N2 P4 110.74(7)
C2 C1 H1 120.06(9)
C15 C1 H1 120.06(9)
C15 C1 C2 119.88(15)
H2 C2 C1 120.04(9)
C3 C2 C1 119.92(15)
C3 C2 H2 120.04(10)
H3 C3 C2 119.26(10)
C4 C3 C2 121.48(15)
C4 C3 H3 119.26(9)
C5 C4 C3 117.09(13)
C16 C4 C3 117.93(13)
C16 C4 C5 124.98(13)
H5 C5 C4 114.81(8)
C6 C5 C4 130.38(13)
C6 C5 H5 114.81(8)
C5 C6 P2 117.78(11)
B1 C6 P2 107.72(10)
B1 C6 C5 134.37(13)
C8 C7 P2 118.44(11)
C24 C7 P2 122.39(12)
C24 C7 C8 119.17(14)
H8 C8 C7 119.66(9)
C9 C8 C7 120.69(16)
C9 C8 H8 119.66(11)
H9 C9 C8 120.19(11)
C10 C9 C8 119.63(18)
C10 C9 H9 120.19(11)
H10 C10 C9 119.78(11)
C23 C10 C9 120.45(16)
C23 C10 H10 119.78(10)
C12 C11 H11 119.81(9)
C26 C11 H11 119.81(9)
C26 C11 C12 120.37(14)
H12 C12 C11 120.01(9)
C13 C12 C11 119.99(14)
C13 C12 H12 120.01(9)
H13 C13 C12 119.96(9)
C14 C13 C12 120.08(14)
C14 C13 H13 119.96(8)
C13 C14 P2 122.14(11)
C25 C14 P2 118.34(11)
C25 C14 C13 119.52(13)
H15 C15 C1 119.85(9)
C16 C15 C1 120.29(15)
C16 C15 H15 119.85(10)
C15 C16 C4 120.45(15)
H16 C16 C4 119.77(9)
H16 C16 C15 119.77(10)
H17 C17 P1 107.84(6)
C18 C17 P1 109.79(12)
C18 C17 H17 107.84(10)
C19 C17 P1 112.83(12)
C19 C17 H17 107.84(10)
C19 C17 C18 110.52(17)
H18a C18 C17 109.5
H18b C18 C17 109.5
H18b C18 H18a 109.5
H18c C18 C17 109.5
H18c C18 H18a 109.5
H18c C18 H18b 109.5
H19a C19 C17 109.5
H19b C19 C17 109.5
H19b C19 H19a 109.5
H19c C19 C17 109.5
H19c C19 H19a 109.5
H19c C19 H19b 109.5
H20 C20 P1 107.71(6)
C21 C20 P1 110.81(12)
C21 C20 H20 107.71(10)
C22 C20 P1 111.46(12)
C22 C20 H20 107.71(11)
C22 C20 C21 111.25(16)
H21a C21 C20 109.5
H21b C21 C20 109.5
H21b C21 H21a 109.5
H21c C21 C20 109.5
H21c C21 H21a 109.5
H21c C21 H21b 109.5
H22a C22 C20 109.5
H22b C22 C20 109.5
H22b C22 H22a 109.5
H22c C22 C20 109.5
H22c C22 H22a 109.5
H22c C22 H22b 109.5
H23 C23 C10 119.73(10)
C24 C23 C10 120.54(16)
C24 C23 H23 119.73(11)
C23 C24 C7 119.52(16)
H24 C24 C7 120.24(9)
H24 C24 C23 120.24(11)
H25 C25 C14 119.96(8)
C26 C25 C14 120.07(14)
C26 C25 H25 119.96(9)
C25 C26 C11 119.92(15)
H26 C26 C11 120.04(9)
H26 C26 C25 120.04(9)
C28 C27 H27 120.32(9)
C49 C27 H27 120.32(10)
C49 C27 C28 119.37(15)
H28 C28 C27 119.86(9)
C29 C28 C27 120.28(14)
C29 C28 H28 119.86(9)
H29 C29 C28 119.65(9)
C30 C29 C28 120.70(14)
C30 C29 H29 119.65(9)
C29 C30 P4 119.86(11)
C50 C30 P4 120.70(11)
C50 C30 C29 118.82(14)
C32 C31 P4 119.03(11)
B2 C31 P4 108.40(9)
B2 C31 C32 132.53(12)
H32 C32 C31 115.80(8)
C33 C32 C31 128.41(13)
C33 C32 H32 115.80(8)
C34 C33 C32 123.39(13)
C46 C33 C32 118.28(13)
C46 C33 C34 118.14(13)
H34 C34 C33 119.90(8)
C35 C34 C33 120.19(15)
C35 C34 H34 119.90(10)
H35 C35 C34 119.65(10)
C36 C35 C34 120.69(16)
C36 C35 H35 119.65(10)
H36 C36 C35 120.06(10)
C45 C36 C35 119.87(14)
C45 C36 H36 120.06(9)
C38 C37 H37 119.92(10)
C52 C37 H37 119.92(11)
C52 C37 C38 120.17(16)
H38 C38 C37 119.74(10)
C39 C38 C37 120.51(17)
C39 C38 H38 119.74(11)
H39 C39 C38 120.13(11)
C40 C39 C38 119.74(16)
C40 C39 H39 120.13(9)
C39 C40 P4 122.05(12)
C51 C40 P4 118.59(11)
C51 C40 C39 119.26(14)
H41 C41 P3 108.36(5)
C42 C41 P3 109.70(12)
C42 C41 H41 108.36(9)
C43 C41 P3 111.52(12)
C43 C41 H41 108.36(10)
C43 C41 C42 110.46(15)
H42a C42 C41 109.5
H42b C42 C41 109.5
H42b C42 H42a 109.5
H42c C42 C41 109.5
H42c C42 H42a 109.5
H42c C42 H42b 109.5
H43a C43 C41 109.5
H43b C43 C41 109.5
H43b C43 H43a 109.5
H43c C43 C41 109.5
H43c C43 H43a 109.5
H43c C43 H43b 109.5
C31 B2 P3 101.65(9)
H2a B2 P3 109.5(10)
H2a B2 C31 113.5(10)
H2b B2 P3 108.9(10)
H2b B2 C31 113.1(10)
H2b B2 H2a 109.8(13)
H45 C45 C36 120.04(9)
C46 C45 C36 119.92(15)
C46 C45 H45 120.04(10)
C45 C46 C33 121.17(15)
H46 C46 C33 119.41(9)
H46 C46 C45 119.41(10)
H47 C47 P3 108.07(5)
C48 C47 P3 110.03(12)
C48 C47 H47 108.07(11)
C80 C47 P3 112.59(11)
C80 C47 H47 108.07(10)
C80 C47 C48 109.86(15)
H48a C48 C47 109.5
H48b C48 C47 109.5
H48b C48 H48a 109.5
H48c C48 C47 109.5
H48c C48 H48a 109.5
H48c C48 H48b 109.5
H49 C49 C27 119.68(10)
C50 C49 C27 120.65(16)
C50 C49 H49 119.68(10)
C49 C50 C30 120.18(15)
H50 C50 C30 119.91(9)
H50 C50 C49 119.91(10)
H51 C51 C40 119.77(9)
C52 C51 C40 120.46(16)
C52 C51 H51 119.77(11)
C51 C52 C37 119.84(17)
H52 C52 C37 120.08(11)
H52 C52 C51 120.08(11)
C6 B1 P1 100.90(10)
H1a B1 P1 108.4(11)
H1a B1 C6 116.4(11)
H1b B1 P1 106.9(10)
H1b B1 C6 111.1(11)
H1b B1 H1a 112.1(15)
H80a C80 C47 109.5
H80b C80 C47 109.5
H80b C80 H80a 109.5
H80c C80 C47 109.5
H80c C80 H80a 109.5
H80c C80 H80b 109.5

loop_
_geom_bond_atom_site_label_1
_geom_bond_atom_site_label_2
_geom_bond_distance
P2 P1 2.6817(5)
P2 N1 1.5959(12)
P2 C6 1.8097(14)
P2 C7 1.8133(15)
P2 C14 1.8125(14)
P1 N1 1.6448(12)
P1 C17 1.8343(18)
P1 C20 1.8295(16)
P1 B1 1.9486(18)
P4 P3 2.6759(5)
P4 N2 1.6026(12)
P4 C30 1.8168(15)
P4 C31 1.8017(14)
P4 C40 1.8087(15)
P3 N2 1.6491(12)
P3 C41 1.8253(16)
P3 B2 1.9586(16)
P3 C47 1.8304(15)
C1 H1 0.9500
C1 C2 1.381(2)
C1 C15 1.387(2)
C2 H2 0.9500
C2 C3 1.380(2)
C3 H3 0.9500
C3 C4 1.398(2)
C4 C5 1.4733(19)
C4 C16 1.402(2)
C5 H5 0.9500
C5 C6 1.343(2)
C6 B1 1.630(2)
C7 C8 1.397(2)
C7 C24 1.392(2)
C8 H8 0.9500
C8 C9 1.388(2)
C9 H9 0.9500
C9 C10 1.377(3)
C10 H10 0.9500
C10 C23 1.377(3)
C11 H11 0.9500
C11 C12 1.384(2)
C11 C26 1.385(2)
C12 H12 0.9500
C12 C13 1.390(2)
C13 H13 0.9500
C13 C14 1.395(2)
C14 C25 1.395(2)
C15 H15 0.9500
C15 C16 1.389(2)
C16 H16 0.9500
C17 H17 1.0000
C17 C18 1.528(2)
C17 C19 1.527(2)
C18 H18a 0.9800
C18 H18b 0.9800
C18 H18c 0.9800
C19 H19a 0.9800
C19 H19b 0.9800
C19 H19c 0.9800
C20 H20 1.0000
C20 C21 1.528(2)
C20 C22 1.521(3)
C21 H21a 0.9800
C21 H21b 0.9800
C21 H21c 0.9800
C22 H22a 0.9800
C22 H22b 0.9800
C22 H22c 0.9800
C23 H23 0.9500
C23 C24 1.396(2)
C24 H24 0.9500
C25 H25 0.9500
C25 C26 1.391(2)
C26 H26 0.9500
C27 H27 0.9500
C27 C28 1.386(2)
C27 C49 1.383(2)
C28 H28 0.9500
C28 C29 1.385(2)
C29 H29 0.9500
C29 C30 1.3938(19)
C30 C50 1.391(2)
C31 C32 1.350(2)
C31 B2 1.631(2)
C32 H32 0.9500
C32 C33 1.4710(18)
C33 C34 1.397(2)
C33 C46 1.402(2)
C34 H34 0.9500
C34 C35 1.392(2)
C35 H35 0.9500
C35 C36 1.381(2)
C36 H36 0.9500
C36 C45 1.379(3)
C37 H37 0.9500
C37 C38 1.376(3)
C37 C52 1.383(3)
C38 H38 0.9500
C38 C39 1.395(2)
C39 H39 0.9500
C39 C40 1.394(2)
C40 C51 1.393(2)
C41 H41 1.0000
C41 C42 1.513(2)
C41 C43 1.531(2)
C42 H42a 0.9800
C42 H42b 0.9800
C42 H42c 0.9800
C43 H43a 0.9800
C43 H43b 0.9800
C43 H43c 0.9800
B2 H2a 1.102(18)
B2 H2b 1.133(19)
C45 H45 0.9500
C45 C46 1.386(2)
C46 H46 0.9500
C47 H47 1.0000
C47 C48 1.523(3)
C47 C80 1.524(2)
C48 H48a 0.9800
C48 H48b 0.9800
C48 H48c 0.9800
C49 H49 0.9500
C49 C50 1.391(2)
C50 H50 0.9500
C51 H51 0.9500
C51 C52 1.391(2)
C52 H52 0.9500
B1 H1a 1.10(2)
B1 H1b 1.14(2)
C80 H80a 0.9800
C80 H80b 0.9800
C80 H80c 0.9800
